data_4022330
loop_
_publ_author_name
'Pedro de March'
'Marta Figueredo'
'Josep Font'
'Javier Raya'
'\'Angel \'Alvarez-Larena'
'Juan F. Piniella'

_publ_section_title
;
 C2-Symmetric Enantiopure Ethanotethered Bis(\a,\b-butenolides)
 as Templates for Asymmetric Synthesis.
 Application to the Synthesis of (+)-Grandisol
;
_journal_name_full 'Journal of Organic Chemistry'
_journal_page_first 2437
_journal_page_last 2447
_journal_paper_doi 10.1021/jo026705w
_journal_volume 68
_journal_year 2003
_chemical_formula_sum 'C14 H18 O6'
_chemical_formula_weight 282.28
_chemical_name_systematic
; 
(1S,1'S,2R,2'R,4S,4'S,5R,5'R)-4,4'-bis[2-methyl-3,6-dioxabicyclo[3.2.1]
octan-7-one] 
;
_space_group_IT_number 19
_symmetry_cell_setting monoclinic
_symmetry_space_group_name_Hall 'P 2ac 2ab'
_symmetry_space_group_name_H-M 'P 21 21 21'
_atom_sites_solution_hydrogens geom
_atom_sites_solution_primary direct
_atom_sites_solution_secondary difmap
_audit_creation_method SHELXL-97
_cell_angle_alpha 90.00
_cell_angle_beta 90.00
_cell_angle_gamma 90.00
_cell_formula_units_Z 4
_cell_length_a 6.3172(6)
_cell_length_b 13.184(2)
_cell_length_c 16.313(1)
_cell_measurement_reflns_used 25
_cell_measurement_temperature 293(2)
_cell_measurement_theta_max 14.04
_cell_measurement_theta_min 11.14
_cell_volume 1358.6(3)
_computing_cell_refinement 'CAD4 (Enraf-Nonius)'
_computing_data_collection 'CAD4 (Enraf-Nonius)'
_computing_structure_refinement 'SHELXL-97 (Sheldrick, 1997)'
_computing_structure_solution 'SHELXS-86 (Sheldrick, 1985)'
_diffrn_ambient_temperature 293(2)
_diffrn_measured_fraction_theta_full 0.848
_diffrn_measured_fraction_theta_max 0.848
_diffrn_measurement_device_type 'CAD4 Enraf Nonius'
_diffrn_measurement_method 'omega/2theta scan'
_diffrn_radiation_monochromator graphite
_diffrn_radiation_source 'fine-focus sealed tube'
_diffrn_radiation_type MoK\a
_diffrn_radiation_wavelength 0.71069
_diffrn_reflns_av_R_equivalents 0.0000
_diffrn_reflns_av_sigmaI/netI 0.0174
_diffrn_reflns_limit_h_max 7
_diffrn_reflns_limit_h_min 0
_diffrn_reflns_limit_k_max 15
_diffrn_reflns_limit_k_min 0
_diffrn_reflns_limit_l_max 19
_diffrn_reflns_limit_l_min 0
_diffrn_reflns_number 1192
_diffrn_reflns_theta_full 24.96
_diffrn_reflns_theta_max 24.96
_diffrn_reflns_theta_min 2.50
_diffrn_standards_decay_% 0
_diffrn_standards_interval_time 120
_diffrn_standards_number 3
_exptl_absorpt_coefficient_mu 0.108
_exptl_absorpt_correction_T_max 1.000
_exptl_absorpt_correction_T_min 1.000
_exptl_absorpt_correction_type none
_exptl_crystal_colour colourless
_exptl_crystal_density_diffrn 1.380
_exptl_crystal_density_meas ?
_exptl_crystal_density_method .
_exptl_crystal_description prism
_exptl_crystal_F_000 600
_exptl_crystal_size_max 0.6
_exptl_crystal_size_mid 0.3
_exptl_crystal_size_min 0.2
_refine_diff_density_max 0.235
_refine_diff_density_min -0.229
_refine_diff_density_rms 0.039
_refine_ls_abs_structure_details 'Flack H D (1983), Acta Cryst. A39, 876-881'
_refine_ls_abs_structure_Flack -1(3)
_refine_ls_extinction_coef 0.026(8)
_refine_ls_extinction_expression Fc^*^=kFc[1+0.001xFc^2^\l^3^/sin(2\q)]^-1/4^
_refine_ls_extinction_method SHELXL
_refine_ls_goodness_of_fit_ref 1.193
_refine_ls_hydrogen_treatment noref
_refine_ls_matrix_type full
_refine_ls_number_parameters 180
_refine_ls_number_reflns 1192
_refine_ls_number_restraints 8
_refine_ls_restrained_S_all 1.235
_refine_ls_R_factor_all 0.0548
_refine_ls_R_factor_gt 0.0477
_refine_ls_shift/su_max 0.001
_refine_ls_shift/su_mean 0.000
_refine_ls_structure_factor_coef Fsqd
_refine_ls_weighting_details 'w=1/[\s^2^(Fo^2^)+(0.1016P)^2^+0.1700P] where P=(Fo^2^+2Fc^2^)/3'
_refine_ls_weighting_scheme calc
_refine_ls_wR_factor_gt 0.1578
_refine_ls_wR_factor_ref 0.1616
_reflns_number_gt 1018
_reflns_number_total 1192
_reflns_threshold_expression >2sigma(I)
_cod_data_source_file jo026705wsi20030115_035834_1.cif
_cod_data_source_block compound9a
_cod_depositor_comments
;
The following automatic conversions were performed:

'_refine_ls_weighting_scheme' value 'calc
w=1/[\s^2^(Fo^2^)+(0.1016P)^2^+0.1700P] where P=(Fo^2^+2Fc^2^)/3' was
changed to 'calc'. New tag '_refine_ls_weighting_details' was
created. The value of the new tag was set to
'w=1/[\s^2^(Fo^2^)+(0.1016P)^2^+0.1700P] where P=(Fo^2^+2Fc^2^)/3'.

Automatic conversion script
Id: cif_fix_values 3143 2015-03-26 13:38:13Z robertas 
;
_cod_database_code 4022330

loop_
_symmetry_equiv_pos_as_xyz
'x, y, z'
'x+1/2, -y+1/2, -z'
'-x, y+1/2, -z+1/2'
'-x+1/2, -y, z+1/2'

loop_
_atom_site_label
_atom_site_type_symbol
_atom_site_fract_x
_atom_site_fract_y
_atom_site_fract_z
_atom_site_U_iso_or_equiv
_atom_site_adp_type
_atom_site_occupancy
_atom_site_calc_flag
_atom_site_refinement_flags
_atom_site_disorder_assembly
_atom_site_disorder_group
C10 C -0.1152(6) -0.7051(3) -0.6505(3) 0.0525(10) Uani 1 d D . .
H10A H -0.2082 -0.7519 -0.6208 0.063 Uiso 0.60 calc PR A 1
H10B H -0.1737 -0.7667 -0.6257 0.063 Uiso 0.40 calc PR A 2
O11A O -0.2137(8) -0.6059(3) -0.6572(2) 0.0527(12) Uiso 0.60 d PD B 1
O11B O -0.2689(8) -0.6309(4) -0.6272(4) 0.0489(17) Uiso 0.40 d PD B 2
C12 C -0.2009(7) -0.5400(3) -0.5866(2) 0.0525(10) Uani 1 d D . .
H12A H -0.3115 -0.5567 -0.5467 0.063 Uiso 0.60 calc PR C 1
H12B H -0.2944 -0.5381 -0.5386 0.063 Uiso 0.40 calc PR C 2
C13 C -0.2444(12) -0.4402(5) -0.6259(4) 0.0911(18) Uani 1 d . . .
H13A H -0.3836 -0.4409 -0.6494 0.137 Uiso 1 calc R . .
H13B H -0.1417 -0.4280 -0.6681 0.137 Uiso 1 calc R . .
H13C H -0.2358 -0.3875 -0.5854 0.137 Uiso 1 calc R . .
C14 C 0.0204(7) -0.5459(3) -0.5466(3) 0.0551(11) Uani 1 d . . .
H14 H 0.0666 -0.4806 -0.5242 0.066 Uiso 1 calc R . .
C15 C 0.1772(7) -0.5894(4) -0.6081(3) 0.0618(13) Uani 1 d . . .
H15A H 0.1645 -0.5579 -0.6616 0.074 Uiso 1 calc R . .
H15B H 0.3223 -0.5845 -0.5890 0.074 Uiso 1 calc R . .
C16 C 0.0970(7) -0.6971(4) -0.6078(3) 0.0584(11) Uani 1 d . . .
H16 H 0.2008 -0.7437 -0.6318 0.070 Uiso 1 calc R . .
O17 O 0.0664(6) -0.7172(2) -0.51983(19) 0.0684(10) Uani 1 d . . .
C18 C 0.0179(8) -0.6284(4) -0.4831(3) 0.0597(12) Uani 1 d . . .
O19 O -0.0224(6) -0.6246(3) -0.4110(2) 0.0810(11) Uani 1 d . . .
C20 C -0.1001(6) -0.7349(3) -0.7384(3) 0.0549(11) Uani 1 d D . .
H20A H -0.0079 -0.7941 -0.7450 0.066 Uiso 0.50 calc PR D 3
H20B H -0.0463 -0.8044 -0.7338 0.066 Uiso 0.50 calc PR D 4
O21A O 0.0000(9) -0.6443(4) -0.7720(2) 0.0504(14) Uiso 0.50 d PD E 3
O21B O 0.0532(7) -0.6906(4) -0.7916(3) 0.0516(14) Uiso 0.50 d PD E 4
C22 C -0.0159(7) -0.6292(3) -0.85940(19) 0.0547(11) Uani 1 d D . .
H22A H 0.0950 -0.6661 -0.8890 0.066 Uiso 0.50 calc PR F 3
H22B H 0.0756 -0.6529 -0.9040 0.066 Uiso 0.50 calc PR F 4
C23 C 0.0241(15) -0.5176(5) -0.8597(6) 0.124(3) Uani 1 d . . .
H23A H 0.1631 -0.5043 -0.8385 0.186 Uiso 1 calc R . .
H23B H -0.0794 -0.4843 -0.8260 0.186 Uiso 1 calc R . .
H23C H 0.0141 -0.4924 -0.9148 0.186 Uiso 1 calc R . .
C24 C -0.2364(9) -0.6568(4) -0.8909(3) 0.0620(12) Uani 1 d . . .
H24 H -0.2817 -0.6125 -0.9358 0.074 Uiso 1 calc R . .
C25 C -0.3945(7) -0.6575(4) -0.8206(3) 0.0692(14) Uani 1 d . . .
H25A H -0.3816 -0.5981 -0.7859 0.083 Uiso 1 calc R . .
H25B H -0.5394 -0.6644 -0.8395 0.083 Uiso 1 calc R . .
C26 C -0.3138(7) -0.7530(4) -0.7791(3) 0.0640(12) Uani 1 d . . .
H26 H -0.4174 -0.7798 -0.7400 0.077 Uiso 1 calc R . .
O27 O -0.2817(7) -0.8232(3) -0.8487(2) 0.0767(11) Uani 1 d . . .
C28 C -0.2363(9) -0.7675(4) -0.9158(3) 0.0648(13) Uani 1 d . . .
O29 O -0.1931(7) -0.8055(3) -0.9799(2) 0.0875(13) Uani 1 d . . .

loop_
_atom_site_aniso_label
_atom_site_aniso_U_11
_atom_site_aniso_U_22
_atom_site_aniso_U_33
_atom_site_aniso_U_23
_atom_site_aniso_U_13
_atom_site_aniso_U_12
C10 0.050(2) 0.049(2) 0.058(2) 0.0020(19) 0.0081(18) -0.0003(18)
C12 0.047(2) 0.058(2) 0.052(2) -0.0056(18) -0.0001(18) 0.0030(18)
C13 0.092(4) 0.077(3) 0.104(4) 0.012(3) -0.032(4) 0.011(3)
C14 0.050(2) 0.062(2) 0.053(2) 0.001(2) -0.0053(19) -0.006(2)
C15 0.042(2) 0.090(4) 0.054(3) 0.006(2) -0.0075(18) -0.007(2)
C16 0.056(2) 0.068(3) 0.051(2) 0.006(2) -0.0020(19) 0.014(2)
O17 0.076(2) 0.070(2) 0.0590(19) 0.0164(16) -0.0086(16) 0.0070(16)
C18 0.054(3) 0.075(3) 0.050(3) 0.005(2) -0.006(2) -0.005(2)
O19 0.085(3) 0.103(3) 0.056(2) 0.0053(19) -0.0049(18) -0.011(2)
C20 0.054(2) 0.058(2) 0.052(2) 0.011(2) 0.0011(19) 0.004(2)
C22 0.061(3) 0.061(3) 0.043(2) 0.0059(19) 0.0016(18) 0.005(2)
C23 0.121(6) 0.070(4) 0.181(8) 0.009(5) -0.059(6) -0.018(4)
C24 0.072(3) 0.061(3) 0.053(2) -0.005(2) -0.019(2) 0.009(2)
C25 0.047(2) 0.090(4) 0.071(3) -0.012(3) -0.014(2) 0.009(2)
C26 0.059(3) 0.071(3) 0.062(3) -0.004(2) -0.001(2) -0.015(2)
O27 0.090(3) 0.0619(19) 0.078(2) -0.0112(17) -0.009(2) -0.0146(18)
C28 0.065(3) 0.071(3) 0.058(2) -0.013(2) -0.017(2) 0.009(2)
O29 0.103(3) 0.091(2) 0.069(2) -0.027(2) -0.026(2) 0.019(2)

loop_
_atom_type_symbol
_atom_type_description
_atom_type_scat_dispersion_real
_atom_type_scat_dispersion_imag
_atom_type_scat_source
C C 0.0033 0.0016 'International Tables Vol C Tables 4.2.6.8 and 6.1.1.4'
H H 0.0000 0.0000 'International Tables Vol C Tables 4.2.6.8 and 6.1.1.4'
O O 0.0106 0.0060 'International Tables Vol C Tables 4.2.6.8 and 6.1.1.4'

loop_
_geom_angle_atom_site_label_1
_geom_angle_atom_site_label_2
_geom_angle_atom_site_label_3
_geom_angle
O11B C10 O11A 27.5(3)
O11B C10 C20 118.7(4)
O11A C10 C20 101.1(3)
O11B C10 C16 115.5(4)
O11A C10 C16 110.6(4)
C20 C10 C16 113.9(3)
C12 O11A C10 117.2(3)
C10 O11B C12 119.4(4)
O11B C12 O11A 27.5(3)
O11B C12 C13 118.9(4)
O11A C12 C13 100.2(3)
O11B C12 C14 115.1(4)
O11A C12 C14 110.9(4)
C13 C12 C14 113.2(4)
C18 C14 C15 100.9(4)
C18 C14 C12 108.5(4)
C15 C14 C12 109.3(3)
C16 C15 C14 97.7(4)
O17 C16 C15 102.6(4)
O17 C16 C10 108.6(4)
C15 C16 C10 111.2(3)
C18 O17 C16 107.8(3)
O19 C18 O17 121.1(5)
O19 C18 C14 130.2(5)
O17 C18 C14 108.7(4)
O21B C20 O21A 30.8(3)
O21B C20 C10 121.4(4)
O21A C20 C10 100.0(3)
O21B C20 C26 113.7(4)
O21A C20 C26 110.5(4)
C10 C20 C26 113.8(3)
C22 O21A C20 117.0(4)
C20 O21B C22 119.5(4)
O21B C22 O21A 30.9(3)
O21B C22 C23 120.4(5)
O21A C22 C23 97.3(5)
O21B C22 C24 113.6(4)
O21A C22 C24 111.2(4)
C23 C22 C24 112.8(5)
C28 C24 C25 101.3(4)
C28 C24 C22 108.7(4)
C25 C24 C22 110.3(4)
C26 C25 C24 96.9(4)
O27 C26 C25 102.8(4)
O27 C26 C20 108.1(4)
C25 C26 C20 111.2(4)
C28 O27 C26 108.1(3)
O29 C28 O27 122.1(5)
O29 C28 C24 129.8(5)
O27 C28 C24 107.9(4)

loop_
_geom_bond_atom_site_label_1
_geom_bond_atom_site_label_2
_geom_bond_distance
C10 O11B 1.430(3)
C10 O11A 1.452(3)
C10 C20 1.490(6)
C10 C16 1.515(6)
O11A C12 1.446(3)
O11B C12 1.435(3)
C12 C13 1.489(7)
C12 C14 1.545(6)
C14 C18 1.502(6)
C14 C15 1.522(6)
C15 C16 1.508(7)
C16 O17 1.472(6)
O17 C18 1.350(6)
C18 O19 1.205(5)
C20 O21B 1.425(3)
C20 O21A 1.458(3)
C20 C26 1.523(5)
O21A C22 1.443(3)
O21B C22 1.438(3)
C22 C23 1.492(8)
C22 C24 1.529(7)
C24 C28 1.515(7)
C24 C25 1.521(7)
C25 C26 1.518(7)
C26 O27 1.480(6)
O27 C28 1.348(6)
C28 O29 1.192(6)
